data_7156491
loop_
_publ_author_name
'Guo, Yi'
'Zhang, Na'
'Sun, Weiguang'
'Duan, Xueyan'
'Zhang, Qing'
'Zhou, Qun'
'Chen, Chunmei'
'Zhu, Hucheng'
'Luo, Zengwei'
'Liu, Junjun'
'Li, Xiao-Nian'
'Xue, Yongbo'
'Zhang, Yonghui'

_publ_section_title
;
 Bioactive polycyclic polyprenylated acylphloroglucinols from Hypericum
 perforatum.
;
_journal_issue 43
_journal_name_full 'Organic &amp; biomolecular chemistry'
_journal_page_first 8130
_journal_page_last 8143
_journal_paper_doi 10.1039/c8ob02067a
_journal_volume 16
_journal_year 2018
_chemical_absolute_configuration ad
_chemical_formula_moiety 'C40 H62 O7'
_chemical_formula_sum 'C40 H62 O7'
_chemical_formula_weight 654.89
_space_group_crystal_system orthorhombic
_space_group_IT_number 19
_space_group_name_Hall 'P 2ac 2ab'
_space_group_name_H-M_alt 'P 21 21 21'
_symmetry_space_group_name_Hall 'P 2ac 2ab'
_symmetry_space_group_name_H-M 'P 21 21 21'
_atom_sites_solution_hydrogens geom
_atom_sites_solution_primary direct
_atom_sites_solution_secondary difmap
_audit_creation_method SHELXL-2014/7
_audit_update_record
;
2018-03-09 deposited with the CCDC.
2018-10-05 downloaded from the CCDC.
;
_cell_angle_alpha 90
_cell_angle_beta 90
_cell_angle_gamma 90
_cell_formula_units_Z 4
_cell_length_a 10.9940(2)
_cell_length_b 17.4175(4)
_cell_length_c 19.4407(4)
_cell_measurement_reflns_used 9981
_cell_measurement_temperature 100(2)
_cell_measurement_theta_max 70.31
_cell_measurement_theta_min 3.41
_cell_volume 3722.66(13)
_computing_cell_refinement 'Bruker SAINT'
_computing_data_collection 'Bruker APEX2'
_computing_data_reduction 'Bruker SAINT'
_computing_molecular_graphics 'Bruker SHELXTL'
_computing_publication_material 'Bruker SHELXTL'
_computing_structure_refinement 'SHELXL-2014 (Sheldrick 2014)'
_computing_structure_solution 'SHELXS-97 (Sheldrick 2008)'
_diffrn_ambient_temperature 100(2)
_diffrn_measured_fraction_theta_full 0.992
_diffrn_measured_fraction_theta_max 0.974
_diffrn_measurement_device_type 'Bruker APEX-II CCD'
_diffrn_measurement_method '\f and \w scans'
_diffrn_radiation_type CuK\a
_diffrn_radiation_wavelength 1.54178
_diffrn_reflns_av_R_equivalents 0.0409
_diffrn_reflns_av_unetI/netI 0.0417
_diffrn_reflns_Laue_measured_fraction_full 0.992
_diffrn_reflns_Laue_measured_fraction_max 0.974
_diffrn_reflns_limit_h_max 13
_diffrn_reflns_limit_h_min -12
_diffrn_reflns_limit_k_max 20
_diffrn_reflns_limit_k_min -15
_diffrn_reflns_limit_l_max 23
_diffrn_reflns_limit_l_min -22
_diffrn_reflns_number 22719
_diffrn_reflns_point_group_measured_fraction_full 0.984
_diffrn_reflns_point_group_measured_fraction_max 0.960
_diffrn_reflns_theta_full 67.679
_diffrn_reflns_theta_max 70.304
_diffrn_reflns_theta_min 3.407
_diffrn_source 'fine-focus sealed tube'
_exptl_absorpt_coefficient_mu 0.619
_exptl_absorpt_correction_type multi-scan
_exptl_absorpt_process_details sadabs
_exptl_crystal_colour colourless
_exptl_crystal_density_diffrn 1.168
_exptl_crystal_description block
_exptl_crystal_F_000 1432
_exptl_crystal_size_max 0.500
_exptl_crystal_size_mid 0.350
_exptl_crystal_size_min 0.200
_exptl_transmission_factor_max 0.7533
_exptl_transmission_factor_min 0.5955
_refine_diff_density_max 0.222
_refine_diff_density_min -0.310
_refine_diff_density_rms 0.058
_refine_ls_abs_structure_details
;
 Flack x determined using 2878 quotients [(I+)-(I-)]/[(I+)+(I-)]
 (Parsons, Flack and Wagner, Acta Cryst. B69 (2013) 249-259).
;
_refine_ls_abs_structure_Flack 0.06(6)
_refine_ls_extinction_method none
_refine_ls_goodness_of_fit_ref 1.059
_refine_ls_hydrogen_treatment constr
_refine_ls_matrix_type full
_refine_ls_number_parameters 439
_refine_ls_number_reflns 6829
_refine_ls_number_restraints 0
_refine_ls_restrained_S_all 1.059
_refine_ls_R_factor_all 0.0423
_refine_ls_R_factor_gt 0.0420
_refine_ls_shift/su_max 0.000
_refine_ls_shift/su_mean 0.000
_refine_ls_structure_factor_coef Fsqd
_refine_ls_weighting_details 'w=1/[\s^2^(Fo^2^)+(0.0747P)^2^+0.7183P] where P=(Fo^2^+2Fc^2^)/3'
_refine_ls_weighting_scheme calc
_refine_ls_wR_factor_gt 0.1099
_refine_ls_wR_factor_ref 0.1102
_reflns_Friedel_coverage 0.762
_reflns_Friedel_fraction_full 0.974
_reflns_Friedel_fraction_max 0.942
_reflns_number_gt 6760
_reflns_number_total 6829
_reflns_threshold_expression 'I > 2\s(I)'
_cod_data_source_file c8ob02067a2.cif
_cod_data_source_block cu_zyh_hp13815_0m
_cod_depositor_comments 'Adding full bibliography for 7156491.cif.'
_cod_database_code 7156491
_shelx_shelxl_version_number 2014/7
_shelx_space_group_comment
;
The symmetry employed for this shelxl refinement is uniquely defined
by the following loop, which should always be used as a source of
symmetry information in preference to the above space-group names.
They are only intended as comments.
;
_shelx_estimated_absorpt_t_min 0.747
_shelx_estimated_absorpt_t_max 0.886

loop_
_space_group_symop_operation_xyz
'x, y, z'
'x+1/2, -y+1/2, -z'
'-x, y+1/2, -z+1/2'
'-x+1/2, -y, z+1/2'

loop_
_atom_site_label
_atom_site_type_symbol
_atom_site_fract_x
_atom_site_fract_y
_atom_site_fract_z
_atom_site_U_iso_or_equiv
_atom_site_adp_type
_atom_site_occupancy
_atom_site_site_symmetry_order
_atom_site_calc_flag
_atom_site_refinement_flags_posn
_atom_site_refinement_flags_adp
C29 C 0.9534(3) 0.05085(18) 0.86529(15) 0.0368(7) Uani 1 1 d . .
H29A H 0.9366 0.0707 0.8191 0.055 Uiso 1 1 calc R U
H29B H 0.9266 -0.0027 0.8683 0.055 Uiso 1 1 calc R U
H29C H 1.0410 0.0538 0.8744 0.055 Uiso 1 1 calc R U
O1 O 0.54593(13) 0.44871(9) 0.82446(8) 0.0151(3) Uani 1 1 d . .
O16 O 0.82485(14) 0.61812(8) 0.87285(8) 0.0140(3) Uani 1 1 d . .
O3 O 0.95239(13) 0.45181(9) 0.89753(7) 0.0134(3) Uani 1 1 d . .
O9 O 0.86114(14) 0.40730(9) 0.68053(8) 0.0157(3) Uani 1 1 d . .
O22 O 1.06207(15) 0.56939(9) 0.82038(9) 0.0222(4) Uani 1 1 d . .
H22 H 0.9965 0.5787 0.8409 0.033 Uiso 1 1 calc R U
O10 O 0.53535(14) 0.38121(9) 0.66470(8) 0.0181(3) Uani 1 1 d . .
C27 C 0.8864(2) 0.09785(13) 0.91720(12) 0.0181(4) Uani 1 1 d . .
C26 C 0.8047(2) 0.15167(12) 0.90234(11) 0.0149(4) Uani 1 1 d . .
H26 H 0.7693 0.1772 0.9406 0.018 Uiso 1 1 calc R U
C25 C 0.7616(2) 0.17714(12) 0.83275(11) 0.0159(4) Uani 1 1 d . .
H25A H 0.6780 0.1577 0.8253 0.019 Uiso 1 1 calc R U
H25B H 0.8146 0.1542 0.7971 0.019 Uiso 1 1 calc R U
C6 C 0.76183(18) 0.26526(11) 0.82420(11) 0.0115(4) Uani 1 1 d . .
H6 H 0.7327 0.2877 0.8686 0.014 Uiso 1 1 calc R U
C5 C 0.89262(18) 0.29258(12) 0.81369(11) 0.0122(4) Uani 1 1 d . .
H5A H 0.9286 0.2639 0.7747 0.015 Uiso 1 1 calc R U
H5B H 0.9404 0.2800 0.8554 0.015 Uiso 1 1 calc R U
C4 C 0.90447(17) 0.37960(11) 0.79916(10) 0.0105(4) Uani 1 1 d . .
C3 C 0.85980(18) 0.42933(11) 0.85724(10) 0.0097(4) Uani 1 1 d . .
C2 C 0.74551(18) 0.45379(11) 0.86764(10) 0.0102(4) Uani 1 1 d . .
C15 C 0.71150(19) 0.51272(12) 0.92142(10) 0.0125(4) Uani 1 1 d . .
H15A H 0.7729 0.5126 0.9587 0.015 Uiso 1 1 calc R U
H15B H 0.6317 0.4994 0.9417 0.015 Uiso 1 1 calc R U
C16 C 0.70489(18) 0.59245(12) 0.88917(10) 0.0113(4) Uani 1 1 d . .
H16 H 0.6579 0.5883 0.8453 0.014 Uiso 1 1 calc R U
C17 C 0.6504(2) 0.65826(13) 0.93144(11) 0.0164(4) Uani 1 1 d . .
C38 C 0.6937(2) 0.72621(13) 0.88667(12) 0.0184(5) Uani 1 1 d . .
H38 H 0.6342 0.7307 0.8480 0.022 Uiso 1 1 calc R U
C37 C 0.6965(2) 0.80430(15) 0.92199(16) 0.0316(6) Uani 1 1 d . .
H37A H 0.6175 0.8134 0.9450 0.038 Uiso 1 1 calc R U
H37B H 0.7606 0.8043 0.9577 0.038 Uiso 1 1 calc R U
O37 O 0.71945(19) 0.86512(11) 0.87429(15) 0.0451(6) Uani 1 1 d . .
H37 H 0.6533 0.8805 0.8576 0.068 Uiso 1 1 calc R U
C7 C 0.67225(18) 0.29235(12) 0.76693(10) 0.0111(4) Uani 1 1 d . .
C8 C 0.68933(18) 0.38192(11) 0.75470(10) 0.0094(4) Uani 1 1 d . .
C1 C 0.65267(18) 0.42963(11) 0.81899(10) 0.0095(4) Uani 1 1 d . .
C39 C 0.8161(2) 0.69906(13) 0.85398(12) 0.0182(5) Uani 1 1 d . .
C19 C 0.5121(2) 0.65297(14) 0.93412(14) 0.0245(5) Uani 1 1 d . .
H19A H 0.4800 0.6470 0.8874 0.037 Uiso 1 1 calc R U
H19B H 0.4790 0.6999 0.9547 0.037 Uiso 1 1 calc R U
H19C H 0.4883 0.6086 0.9620 0.037 Uiso 1 1 calc R U
C18 C 0.7032(3) 0.66063(15) 1.00454(12) 0.0292(6) Uani 1 1 d . .
H18A H 0.6813 0.7093 1.0265 0.044 Uiso 1 1 calc R U
H18B H 0.7920 0.6562 1.0023 0.044 Uiso 1 1 calc R U
H18C H 0.6701 0.6179 1.0315 0.044 Uiso 1 1 calc R U
C40 C 0.9303(2) 0.73764(14) 0.88127(16) 0.0291(6) Uani 1 1 d . .
H40A H 0.9334 0.7322 0.9314 0.044 Uiso 1 1 calc R U
H40B H 0.9290 0.7923 0.8692 0.044 Uiso 1 1 calc R U
H40C H 1.0021 0.7134 0.8608 0.044 Uiso 1 1 calc R U
C41 C 0.8122(3) 0.70439(15) 0.77561(13) 0.0281(6) Uani 1 1 d . .
H41A H 0.8876 0.6835 0.7564 0.042 Uiso 1 1 calc R U
H41B H 0.8036 0.7582 0.7618 0.042 Uiso 1 1 calc R U
H41C H 0.7427 0.6749 0.7583 0.042 Uiso 1 1 calc R U
C21 C 1.06852(19) 0.43928(12) 0.86253(11) 0.0142(4) Uani 1 1 d . .
H21 H 1.1186 0.4014 0.8889 0.017 Uiso 1 1 calc R U
C20 C 1.03653(19) 0.40636(12) 0.79178(11) 0.0146(4) Uani 1 1 d . .
H20A H 1.0905 0.3628 0.7800 0.018 Uiso 1 1 calc R U
H20B H 1.0438 0.4461 0.7556 0.018 Uiso 1 1 calc R U
C9 C 0.82322(18) 0.39377(11) 0.73770(10) 0.0100(4) Uani 1 1 d . .
C22 C 1.1334(2) 0.51730(13) 0.86062(13) 0.0181(5) Uani 1 1 d . .
C23 C 1.1488(2) 0.54874(17) 0.93375(15) 0.0311(6) Uani 1 1 d . .
H23A H 1.1974 0.5959 0.9323 0.047 Uiso 1 1 calc R U
H23B H 1.1902 0.5104 0.9623 0.047 Uiso 1 1 calc R U
H23C H 1.0687 0.5600 0.9534 0.047 Uiso 1 1 calc R U
C24 C 1.2549(2) 0.50849(15) 0.82448(15) 0.0270(5) Uani 1 1 d . .
H24A H 1.2414 0.4922 0.7768 0.040 Uiso 1 1 calc R U
H24B H 1.3039 0.4698 0.8484 0.040 Uiso 1 1 calc R U
H24C H 1.2979 0.5578 0.8248 0.040 Uiso 1 1 calc R U
C10 C 0.61067(19) 0.41753(12) 0.69656(10) 0.0120(4) Uani 1 1 d . .
C11 C 0.6299(2) 0.50243(12) 0.68096(11) 0.0156(4) Uani 1 1 d . .
H11 H 0.6937 0.5234 0.7124 0.019 Uiso 1 1 calc R U
C12 C 0.5116(2) 0.54738(14) 0.69112(13) 0.0243(5) Uani 1 1 d . .
H12A H 0.4475 0.5249 0.6624 0.036 Uiso 1 1 calc R U
H12B H 0.5242 0.6011 0.6778 0.036 Uiso 1 1 calc R U
H12C H 0.4873 0.5449 0.7396 0.036 Uiso 1 1 calc R U
C13 C 0.6723(2) 0.51145(14) 0.60589(12) 0.0234(5) Uani 1 1 d . .
H13A H 0.7500 0.4848 0.5996 0.035 Uiso 1 1 calc R U
H13B H 0.6826 0.5661 0.5953 0.035 Uiso 1 1 calc R U
H13C H 0.6113 0.4892 0.5750 0.035 Uiso 1 1 calc R U
C31 C 0.53879(19) 0.27350(12) 0.78808(11) 0.0143(4) Uani 1 1 d . .
H31A H 0.4847 0.3104 0.7644 0.017 Uiso 1 1 calc R U
H31B H 0.5190 0.2218 0.7702 0.017 Uiso 1 1 calc R U
C32 C 0.5066(2) 0.27484(14) 0.86531(12) 0.0172(4) Uani 1 1 d . .
H32A H 0.5514 0.2334 0.8893 0.021 Uiso 1 1 calc R U
H32B H 0.5322 0.3245 0.8854 0.021 Uiso 1 1 calc R U
C33 C 0.37264(19) 0.26413(13) 0.87598(11) 0.0163(4) Uani 1 1 d . .
H33 H 0.3201 0.2870 0.8430 0.020 Uiso 1 1 calc R U
C34 C 0.31988(19) 0.22545(13) 0.92755(11) 0.0149(4) Uani 1 1 d . .
C35 C 0.1841(2) 0.22032(16) 0.93318(13) 0.0248(5) Uani 1 1 d . .
H35A H 0.1466 0.2500 0.8959 0.037 Uiso 1 1 calc R U
H35B H 0.1580 0.2412 0.9776 0.037 Uiso 1 1 calc R U
H35C H 0.1589 0.1665 0.9297 0.037 Uiso 1 1 calc R U
C36 C 0.3909(2) 0.18709(14) 0.98388(11) 0.0195(5) Uani 1 1 d . .
H36A H 0.4636 0.1629 0.9644 0.029 Uiso 1 1 calc R U
H36B H 0.3402 0.1479 1.0060 0.029 Uiso 1 1 calc R U
H36C H 0.4153 0.2255 1.0181 0.029 Uiso 1 1 calc R U
C30 C 0.7012(2) 0.25047(12) 0.69885(11) 0.0151(4) Uani 1 1 d . .
H30A H 0.6935 0.1949 0.7056 0.023 Uiso 1 1 calc R U
H30B H 0.7844 0.2627 0.6845 0.023 Uiso 1 1 calc R U
H30C H 0.6439 0.2672 0.6632 0.023 Uiso 1 1 calc R U
C28 C 0.9182(2) 0.07918(15) 0.99060(13) 0.0253(5) Uani 1 1 d . .
H28A H 0.8681 0.1103 1.0216 0.038 Uiso 1 1 calc R U
H28B H 1.0044 0.0905 0.9987 0.038 Uiso 1 1 calc R U
H28C H 0.9029 0.0246 0.9993 0.038 Uiso 1 1 calc R U

loop_
_atom_site_aniso_label
_atom_site_aniso_U_11
_atom_site_aniso_U_22
_atom_site_aniso_U_33
_atom_site_aniso_U_23
_atom_site_aniso_U_13
_atom_site_aniso_U_12
C29 0.0420(16) 0.0348(15) 0.0335(14) -0.0052(12) -0.0036(13) 0.0240(13)
O1 0.0076(7) 0.0182(7) 0.0194(7) -0.0013(6) 0.0030(6) 0.0014(6)
O16 0.0096(7) 0.0104(7) 0.0220(7) 0.0002(5) 0.0013(6) -0.0005(5)
O3 0.0065(7) 0.0174(7) 0.0164(7) -0.0010(6) -0.0010(6) -0.0015(6)
O9 0.0139(7) 0.0184(8) 0.0149(7) 0.0006(6) 0.0053(6) -0.0001(6)
O22 0.0154(8) 0.0160(8) 0.0350(9) 0.0037(7) 0.0058(7) 0.0015(6)
O10 0.0163(8) 0.0179(8) 0.0202(7) 0.0023(6) -0.0049(6) -0.0008(6)
C27 0.0166(10) 0.0147(10) 0.0229(11) 0.0021(8) -0.0023(9) 0.0011(9)
C26 0.0142(10) 0.0116(10) 0.0191(10) 0.0013(8) 0.0010(8) -0.0006(8)
C25 0.0145(10) 0.0108(10) 0.0225(11) 0.0024(8) -0.0045(8) -0.0002(8)
C6 0.0076(9) 0.0100(9) 0.0168(10) 0.0007(7) -0.0025(8) 0.0002(7)
C5 0.0066(9) 0.0106(10) 0.0195(10) 0.0003(7) -0.0013(8) 0.0008(7)
C4 0.0058(9) 0.0102(10) 0.0157(9) -0.0017(7) 0.0018(7) 0.0005(7)
C3 0.0087(9) 0.0086(9) 0.0120(9) 0.0009(7) -0.0004(7) -0.0023(7)
C2 0.0096(9) 0.0096(9) 0.0114(9) 0.0015(7) 0.0027(7) -0.0007(7)
C15 0.0136(10) 0.0123(10) 0.0116(9) -0.0002(7) 0.0030(8) 0.0017(8)
C16 0.0080(9) 0.0130(10) 0.0129(9) 0.0002(7) -0.0004(7) -0.0001(7)
C17 0.0154(11) 0.0166(11) 0.0173(10) -0.0024(8) -0.0006(8) 0.0062(8)
C38 0.0145(10) 0.0122(10) 0.0283(12) -0.0009(8) -0.0072(9) 0.0024(8)
C37 0.0243(13) 0.0142(12) 0.0562(17) -0.0085(11) -0.0111(12) 0.0062(10)
O37 0.0237(10) 0.0134(9) 0.0982(19) 0.0086(10) -0.0165(11) 0.0013(7)
C7 0.0079(9) 0.0098(10) 0.0155(9) 0.0004(7) -0.0019(8) -0.0014(7)
C8 0.0067(9) 0.0094(9) 0.0121(9) -0.0007(7) 0.0016(7) 0.0016(7)
C1 0.0082(9) 0.0072(9) 0.0131(9) 0.0007(7) 0.0020(7) -0.0014(7)
C39 0.0141(10) 0.0114(10) 0.0290(12) 0.0029(8) -0.0041(9) -0.0017(8)
C19 0.0178(12) 0.0203(12) 0.0355(13) 0.0037(10) 0.0087(10) 0.0074(9)
C18 0.0426(16) 0.0284(13) 0.0166(11) -0.0074(9) -0.0052(10) 0.0154(12)
C40 0.0178(12) 0.0164(12) 0.0532(17) -0.0021(11) -0.0091(11) -0.0013(9)
C41 0.0288(13) 0.0240(13) 0.0316(13) 0.0125(10) 0.0009(11) -0.0081(10)
C21 0.0062(9) 0.0139(10) 0.0225(10) -0.0012(8) -0.0006(8) 0.0015(7)
C20 0.0075(9) 0.0128(10) 0.0236(10) -0.0036(8) 0.0032(8) -0.0019(7)
C9 0.0087(9) 0.0052(8) 0.0159(9) -0.0023(7) 0.0017(8) 0.0015(7)
C22 0.0071(9) 0.0179(11) 0.0292(11) -0.0028(9) -0.0006(8) -0.0015(8)
C23 0.0196(12) 0.0342(14) 0.0395(15) -0.0156(12) -0.0072(10) -0.0058(11)
C24 0.0098(10) 0.0240(12) 0.0471(15) -0.0058(11) 0.0067(10) -0.0050(9)
C10 0.0095(9) 0.0138(10) 0.0128(9) -0.0004(7) 0.0018(7) 0.0017(8)
C11 0.0160(10) 0.0122(10) 0.0187(10) 0.0023(8) 0.0015(8) 0.0031(8)
C12 0.0236(12) 0.0194(11) 0.0297(12) 0.0037(9) 0.0014(10) 0.0098(9)
C13 0.0279(13) 0.0201(11) 0.0222(11) 0.0078(9) 0.0056(10) 0.0052(10)
C31 0.0092(10) 0.0141(10) 0.0197(10) 0.0042(8) -0.0033(8) -0.0043(8)
C32 0.0099(10) 0.0220(11) 0.0195(11) 0.0056(9) 0.0002(8) -0.0040(8)
C33 0.0083(10) 0.0186(11) 0.0220(11) 0.0022(8) -0.0014(8) -0.0015(8)
C34 0.0101(10) 0.0156(10) 0.0189(10) -0.0032(8) 0.0016(8) -0.0014(8)
C35 0.0112(11) 0.0332(13) 0.0298(12) -0.0010(10) 0.0055(9) -0.0037(10)
C36 0.0180(11) 0.0235(12) 0.0172(10) 0.0012(8) 0.0014(9) -0.0018(9)
C30 0.0185(10) 0.0090(9) 0.0179(10) -0.0018(7) -0.0024(8) 0.0006(8)
C28 0.0282(13) 0.0200(12) 0.0275(12) 0.0069(9) -0.0056(10) 0.0014(9)

loop_
_atom_type_symbol
_atom_type_description
_atom_type_scat_dispersion_real
_atom_type_scat_dispersion_imag
_atom_type_scat_source
C C 0.0181 0.0091 'International Tables Vol C Tables 4.2.6.8 and 6.1.1.4'
H H 0.0000 0.0000 'International Tables Vol C Tables 4.2.6.8 and 6.1.1.4'
O O 0.0492 0.0322 'International Tables Vol C Tables 4.2.6.8 and 6.1.1.4'

loop_
_geom_angle_atom_site_label_1
_geom_angle_atom_site_label_2
_geom_angle_atom_site_label_3
_geom_angle
C27 C29 H29A 109.5
C27 C29 H29B 109.5
H29A C29 H29B 109.5
C27 C29 H29C 109.5
H29A C29 H29C 109.5
H29B C29 H29C 109.5
C16 O16 C39 107.29(15)
C3 O3 C21 110.29(16)
C22 O22 H22 109.5
C26 C27 C29 124.9(2)
C26 C27 C28 121.0(2)
C29 C27 C28 114.1(2)
C27 C26 C25 128.2(2)
C27 C26 H26 115.9
C25 C26 H26 115.9
C26 C25 C6 112.97(18)
C26 C25 H25A 109.0
C6 C25 H25A 109.0
C26 C25 H25B 109.0
C6 C25 H25B 109.0
H25A C25 H25B 107.8
C5 C6 C25 109.01(16)
C5 C6 C7 113.86(17)
C25 C6 C7 112.12(16)
C5 C6 H6 107.2
C25 C6 H6 107.2
C7 C6 H6 107.2
C6 C5 C4 114.12(16)
C6 C5 H5A 108.7
C4 C5 H5A 108.7
C6 C5 H5B 108.7
C4 C5 H5B 108.7
H5A C5 H5B 107.6
C3 C4 C9 107.82(16)
C3 C4 C20 101.80(16)
C9 C4 C20 115.87(17)
C3 C4 C5 113.53(16)
C9 C4 C5 104.74(16)
C20 C4 C5 113.27(17)
C2 C3 O3 121.96(19)
C2 C3 C4 126.94(18)
O3 C3 C4 110.97(17)
C3 C2 C1 117.87(18)
C3 C2 C15 123.44(18)
C1 C2 C15 118.21(18)
C2 C15 C16 110.22(16)
C2 C15 H15A 109.6
C16 C15 H15A 109.6
C2 C15 H15B 109.6
C16 C15 H15B 109.6
H15A C15 H15B 108.1
O16 C16 C15 109.41(16)
O16 C16 C17 104.25(17)
C15 C16 C17 118.63(17)
O16 C16 H16 108.0
C15 C16 H16 108.0
C17 C16 H16 108.0
C19 C17 C16 111.30(19)
C19 C17 C18 110.3(2)
C16 C17 C18 111.60(18)
C19 C17 C38 111.94(19)
C16 C17 C38 98.64(17)
C18 C17 C38 112.6(2)
C37 C38 C17 115.9(2)
C37 C38 C39 115.9(2)
C17 C38 C39 105.27(17)
C37 C38 H38 106.4
C17 C38 H38 106.4
C39 C38 H38 106.4
O37 C37 C38 111.9(2)
O37 C37 H37A 109.2
C38 C37 H37A 109.2
O37 C37 H37B 109.2
C38 C37 H37B 109.2
H37A C37 H37B 107.9
C37 O37 H37 109.5
C30 C7 C31 108.68(17)
C30 C7 C6 109.81(17)
C31 C7 C6 110.02(16)
C30 C7 C8 108.12(16)
C31 C7 C8 110.95(16)
C6 C7 C8 109.22(16)
C9 C8 C10 109.04(16)
C9 C8 C1 110.66(16)
C10 C8 C1 103.14(15)
C9 C8 C7 106.25(16)
C10 C8 C7 115.81(16)
C1 C8 C7 111.96(15)
O1 C1 C2 122.54(19)
O1 C1 C8 117.62(18)
C2 C1 C8 119.73(17)
O16 C39 C40 106.54(18)
O16 C39 C41 108.14(19)
C40 C39 C41 110.2(2)
O16 C39 C38 104.30(17)
C40 C39 C38 115.8(2)
C41 C39 C38 111.3(2)
C17 C19 H19A 109.5
C17 C19 H19B 109.5
H19A C19 H19B 109.5
C17 C19 H19C 109.5
H19A C19 H19C 109.5
H19B C19 H19C 109.5
C17 C18 H18A 109.5
C17 C18 H18B 109.5
H18A C18 H18B 109.5
C17 C18 H18C 109.5
H18A C18 H18C 109.5
H18B C18 H18C 109.5
C39 C40 H40A 109.5
C39 C40 H40B 109.5
H40A C40 H40B 109.5
C39 C40 H40C 109.5
H40A C40 H40C 109.5
H40B C40 H40C 109.5
C39 C41 H41A 109.5
C39 C41 H41B 109.5
H41A C41 H41B 109.5
C39 C41 H41C 109.5
H41A C41 H41C 109.5
H41B C41 H41C 109.5
O3 C21 C20 105.85(16)
O3 C21 C22 106.53(17)
C20 C21 C22 114.62(18)
O3 C21 H21 109.9
C20 C21 H21 109.9
C22 C21 H21 109.9
C21 C20 C4 104.33(17)
C21 C20 H20A 110.9
C4 C20 H20A 110.9
C21 C20 H20B 110.9
C4 C20 H20B 110.9
H20A C20 H20B 108.9
O9 C9 C4 123.64(18)
O9 C9 C8 123.97(18)
C4 C9 C8 112.18(16)
O22 C22 C24 107.0(2)
O22 C22 C23 109.9(2)
C24 C22 C23 111.6(2)
O22 C22 C21 108.65(17)
C24 C22 C21 109.31(18)
C23 C22 C21 110.2(2)
C22 C23 H23A 109.5
C22 C23 H23B 109.5
H23A C23 H23B 109.5
C22 C23 H23C 109.5
H23A C23 H23C 109.5
H23B C23 H23C 109.5
C22 C24 H24A 109.5
C22 C24 H24B 109.5
H24A C24 H24B 109.5
C22 C24 H24C 109.5
H24A C24 H24C 109.5
H24B C24 H24C 109.5
O10 C10 C11 119.96(19)
O10 C10 C8 122.95(19)
C11 C10 C8 117.08(17)
C10 C11 C12 110.64(18)
C10 C11 C13 109.24(18)
C12 C11 C13 109.10(19)
C10 C11 H11 109.3
C12 C11 H11 109.3
C13 C11 H11 109.3
C11 C12 H12A 109.5
C11 C12 H12B 109.5
H12A C12 H12B 109.5
C11 C12 H12C 109.5
H12A C12 H12C 109.5
H12B C12 H12C 109.5
C11 C13 H13A 109.5
C11 C13 H13B 109.5
H13A C13 H13B 109.5
C11 C13 H13C 109.5
H13A C13 H13C 109.5
H13B C13 H13C 109.5
C32 C31 C7 117.99(17)
C32 C31 H31A 107.8
C7 C31 H31A 107.8
C32 C31 H31B 107.8
C7 C31 H31B 107.8
H31A C31 H31B 107.1
C33 C32 C31 110.99(18)
C33 C32 H32A 109.4
C31 C32 H32A 109.4
C33 C32 H32B 109.4
C31 C32 H32B 109.4
H32A C32 H32B 108.0
C34 C33 C32 126.3(2)
C34 C33 H33 116.9
C32 C33 H33 116.9
C33 C34 C35 121.0(2)
C33 C34 C36 123.0(2)
C35 C34 C36 116.0(2)
C34 C35 H35A 109.5
C34 C35 H35B 109.5
H35A C35 H35B 109.5
C34 C35 H35C 109.5
H35A C35 H35C 109.5
H35B C35 H35C 109.5
C34 C36 H36A 109.5
C34 C36 H36B 109.5
H36A C36 H36B 109.5
C34 C36 H36C 109.5
H36A C36 H36C 109.5
H36B C36 H36C 109.5
C7 C30 H30A 109.5
C7 C30 H30B 109.5
H30A C30 H30B 109.5
C7 C30 H30C 109.5
H30A C30 H30C 109.5
H30B C30 H30C 109.5
C27 C28 H28A 109.5
C27 C28 H28B 109.5
H28A C28 H28B 109.5
C27 C28 H28C 109.5
H28A C28 H28C 109.5
H28B C28 H28C 109.5

loop_
_geom_bond_atom_site_label_1
_geom_bond_atom_site_label_2
_geom_bond_distance
C29 C27 1.494(3)
C29 H29A 0.9800
C29 H29B 0.9800
C29 H29C 0.9800
O1 C1 1.224(3)
O16 C16 1.428(2)
O16 C39 1.460(3)
O3 C3 1.343(3)
O3 C21 1.463(2)
O9 C9 1.210(3)
O22 C22 1.432(3)
O22 H22 0.8400
O10 C10 1.212(3)
C27 C26 1.330(3)
C27 C28 1.505(3)
C26 C25 1.501(3)
C26 H26 0.9500
C25 C6 1.544(3)
C25 H25A 0.9900
C25 H25B 0.9900
C6 C5 1.528(3)
C6 C7 1.560(3)
C6 H6 1.0000
C5 C4 1.547(3)
C5 H5A 0.9900
C5 H5B 0.9900
C4 C3 1.505(3)
C4 C9 1.512(3)
C4 C20 1.532(3)
C3 C2 1.342(3)
C2 C1 1.454(3)
C2 C15 1.512(3)
C15 C16 1.525(3)
C15 H15A 0.9900
C15 H15B 0.9900
C16 C17 1.533(3)
C16 H16 1.0000
C17 C19 1.524(3)
C17 C18 1.536(3)
C17 C38 1.545(3)
C38 C37 1.524(3)
C38 C39 1.561(3)
C38 H38 1.0000
C37 O37 1.430(4)
C37 H37A 0.9900
C37 H37B 0.9900
O37 H37 0.8400
C7 C30 1.544(3)
C7 C31 1.559(3)
C7 C8 1.589(3)
C8 C9 1.523(3)
C8 C10 1.553(3)
C8 C1 1.554(3)
C39 C40 1.520(3)
C39 C41 1.527(3)
C19 H19A 0.9800
C19 H19B 0.9800
C19 H19C 0.9800
C18 H18A 0.9800
C18 H18B 0.9800
C18 H18C 0.9800
C40 H40A 0.9800
C40 H40B 0.9800
C40 H40C 0.9800
C41 H41A 0.9800
C41 H41B 0.9800
C41 H41C 0.9800
C21 C20 1.531(3)
C21 C22 1.535(3)
C21 H21 1.0000
C20 H20A 0.9900
C20 H20B 0.9900
C22 C24 1.517(3)
C22 C23 1.533(3)
C23 H23A 0.9800
C23 H23B 0.9800
C23 H23C 0.9800
C24 H24A 0.9800
C24 H24B 0.9800
C24 H24C 0.9800
C10 C11 1.524(3)
C11 C12 1.531(3)
C11 C13 1.540(3)
C11 H11 1.0000
C12 H12A 0.9800
C12 H12B 0.9800
C12 H12C 0.9800
C13 H13A 0.9800
C13 H13B 0.9800
C13 H13C 0.9800
C31 C32 1.543(3)
C31 H31A 0.9900
C31 H31B 0.9900
C32 C33 1.499(3)
C32 H32A 0.9900
C32 H32B 0.9900
C33 C34 1.340(3)
C33 H33 0.9500
C34 C35 1.500(3)
C34 C36 1.502(3)
C35 H35A 0.9800
C35 H35B 0.9800
C35 H35C 0.9800
C36 H36A 0.9800
C36 H36B 0.9800
C36 H36C 0.9800
C30 H30A 0.9800
C30 H30B 0.9800
C30 H30C 0.9800
C28 H28A 0.9800
C28 H28B 0.9800
C28 H28C 0.9800

loop_
_geom_hbond_atom_site_label_D
_geom_hbond_atom_site_label_H
_geom_hbond_atom_site_label_A
_geom_hbond_distance_DH
_geom_hbond_distance_HA
_geom_hbond_distance_DA
_geom_hbond_angle_DHA
_geom_hbond_site_symmetry_A
C40 H40B O37 0.98 2.63 3.212(3) 118.2 .
O37 H37 O10 0.84 2.12 2.916(3) 158.1 3_656
O22 H22 O16 0.84 2.10 2.926(2) 167.0 .
C40 H40B O37 0.98 2.63 3.212(3) 118.2 .
O37 H37 O10 0.84 2.12 2.916(3) 158.1 3_656
O22 H22 O16 0.84 2.10 2.926(2) 167.0 .
C40 H40B O37 0.98 2.63 3.212(3) 118.2 .
O37 H37 O10 0.84 2.12 2.916(3) 158.1 3_656
O22 H22 O16 0.84 2.10 2.926(2) 167.0 .
C40 H40B O37 0.98 2.63 3.212(3) 118.2 .
O37 H37 O10 0.84 2.12 2.916(3) 158.1 3_656
O22 H22 O16 0.84 2.10 2.926(2) 167.0 .
O22 H22 O16 0.84 2.10 2.926(2) 167.0 .
O37 H37 O10 0.84 2.12 2.916(3) 158.1 3_656
C40 H40B O37 0.98 2.63 3.212(3) 118.2 .
O22 H22 O16 0.84 2.10 2.926(2) 167.0 .
O37 H37 O10 0.84 2.12 2.916(3) 158.1 3_656
C40 H40B O37 0.98 2.63 3.212(3) 118.2 .
O22 H22 O16 0.84 2.10 2.926(2) 167.0 .
O37 H37 O10 0.84 2.12 2.916(3) 158.1 3_656
C40 H40B O37 0.98 2.63 3.212(3) 118.2 .
O22 H22 O16 0.84 2.10 2.926(2) 167.0 .
O37 H37 O10 0.84 2.12 2.916(3) 158.1 3_656
C40 H40B O37 0.98 2.63 3.212(3) 118.2 .

loop_
_geom_torsion_atom_site_label_1
_geom_torsion_atom_site_label_2
_geom_torsion_atom_site_label_3
_geom_torsion_atom_site_label_4
_geom_torsion
C29 C27 C26 C25 0.1(4)
C28 C27 C26 C25 -179.5(2)
C27 C26 C25 C6 -131.7(2)
C26 C25 C6 C5 75.9(2)
C26 C25 C6 C7 -157.11(17)
C25 C6 C5 C4 175.79(17)
C7 C6 C5 C4 49.8(2)
C6 C5 C4 C3 62.1(2)
C6 C5 C4 C9 -55.2(2)
C6 C5 C4 C20 177.59(17)
C21 O3 C3 C2 -160.66(19)
C21 O3 C3 C4 15.6(2)
C9 C4 C3 C2 28.3(3)
C20 C4 C3 C2 150.7(2)
C5 C4 C3 C2 -87.2(2)
C9 C4 C3 O3 -147.73(16)
C20 C4 C3 O3 -25.4(2)
C5 C4 C3 O3 96.7(2)
O3 C3 C2 C1 176.65(17)
C4 C3 C2 C1 1.0(3)
O3 C3 C2 C15 4.7(3)
C4 C3 C2 C15 -170.94(19)
C3 C2 C15 C16 95.9(2)
C1 C2 C15 C16 -76.0(2)
C39 O16 C16 C15 -169.98(16)
C39 O16 C16 C17 -42.1(2)
C2 C15 C16 O16 -71.3(2)
C2 C15 C16 C17 169.41(17)
O16 C16 C17 C19 161.89(18)
C15 C16 C17 C19 -76.2(2)
O16 C16 C17 C18 -74.4(2)
C15 C16 C17 C18 47.6(3)
O16 C16 C17 C38 44.18(18)
C15 C16 C17 C38 166.14(18)
C19 C17 C38 C37 82.8(2)
C16 C17 C38 C37 -159.99(19)
C18 C17 C38 C37 -42.2(3)
C19 C17 C38 C39 -147.74(19)
C16 C17 C38 C39 -30.5(2)
C18 C17 C38 C39 87.3(2)
C17 C38 C37 O37 -171.03(19)
C39 C38 C37 O37 64.9(3)
C5 C6 C7 C30 69.7(2)
C25 C6 C7 C30 -54.6(2)
C5 C6 C7 C31 -170.70(17)
C25 C6 C7 C31 65.0(2)
C5 C6 C7 C8 -48.7(2)
C25 C6 C7 C8 -173.04(16)
C30 C7 C8 C9 -63.4(2)
C31 C7 C8 C9 177.47(16)
C6 C7 C8 C9 56.0(2)
C30 C7 C8 C10 57.8(2)
C31 C7 C8 C10 -61.3(2)
C6 C7 C8 C10 177.25(16)
C30 C7 C8 C1 175.65(16)
C31 C7 C8 C1 56.6(2)
C6 C7 C8 C1 -64.9(2)
C3 C2 C1 O1 179.62(19)
C15 C2 C1 O1 -8.0(3)
C3 C2 C1 C8 -4.3(3)
C15 C2 C1 C8 168.09(17)
C9 C8 C1 O1 154.00(18)
C10 C8 C1 O1 37.5(2)
C7 C8 C1 O1 -87.7(2)
C9 C8 C1 C2 -22.3(2)
C10 C8 C1 C2 -138.81(18)
C7 C8 C1 C2 96.0(2)
C16 O16 C39 C40 143.86(19)
C16 O16 C39 C41 -97.7(2)
C16 O16 C39 C38 20.8(2)
C37 C38 C39 O16 137.2(2)
C17 C38 C39 O16 7.8(2)
C37 C38 C39 C40 20.5(3)
C17 C38 C39 C40 -109.0(2)
C37 C38 C39 C41 -106.4(2)
C17 C38 C39 C41 124.1(2)
C3 O3 C21 C20 1.2(2)
C3 O3 C21 C22 123.59(18)
O3 C21 C20 C4 -16.6(2)
C22 C21 C20 C4 -133.73(18)
C3 C4 C20 C21 24.2(2)
C9 C4 C20 C21 140.89(17)
C5 C4 C20 C21 -98.03(19)
C3 C4 C9 O9 131.0(2)
C20 C4 C9 O9 17.7(3)
C5 C4 C9 O9 -107.8(2)
C3 C4 C9 C8 -54.2(2)
C20 C4 C9 C8 -167.44(17)
C5 C4 C9 C8 67.0(2)
C10 C8 C9 O9 -20.0(3)
C1 C8 C9 O9 -132.7(2)
C7 C8 C9 O9 105.5(2)
C10 C8 C9 C4 165.22(16)
C1 C8 C9 C4 52.4(2)
C7 C8 C9 C4 -69.3(2)
O3 C21 C22 O22 -63.2(2)
C20 C21 C22 O22 53.5(2)
O3 C21 C22 C24 -179.72(19)
C20 C21 C22 C24 -63.0(2)
O3 C21 C22 C23 57.3(2)
C20 C21 C22 C23 173.99(19)
C9 C8 C10 O10 123.9(2)
C1 C8 C10 O10 -118.4(2)
C7 C8 C10 O10 4.2(3)
C9 C8 C10 C11 -57.1(2)
C1 C8 C10 C11 60.6(2)
C7 C8 C10 C11 -176.80(17)
O10 C10 C11 C12 58.5(3)
C8 C10 C11 C12 -120.5(2)
O10 C10 C11 C13 -61.6(3)
C8 C10 C11 C13 119.4(2)
C30 C7 C31 C32 151.94(19)
C6 C7 C31 C32 31.7(3)
C8 C7 C31 C32 -89.3(2)
C7 C31 C32 C33 173.72(19)
C31 C32 C33 C34 143.9(2)
C32 C33 C34 C35 178.7(2)
C32 C33 C34 C36 0.7(4)
